data_4103744
loop_
_publ_author_name
'Jean-Hugues Fournier'
'Thierry Maris'
'James D. Wuest'
'Wenzhuo Guo'
'Elena Galoppini'

_publ_section_title
;
 Molecular Tectonics. Use of the Hydrogen Bonding of Boronic Acids To
 Direct Supramolecular Construction
;
_journal_name_full 'Journal of the American Chemical Society'
_journal_page_first 1002
_journal_page_last 1006
_journal_paper_doi 10.1021/ja0276772
_journal_volume 125
_journal_year 2003
_chemical_formula_moiety 'C24 H24 O8 B4 Si'
_chemical_formula_sum 'C24 H24 B4 O8 Si'
_chemical_formula_weight 511.83
_space_group_IT_number 88
_symmetry_cell_setting tetragonal
_symmetry_space_group_name_Hall '-I 4ad'
_symmetry_space_group_name_H-M 'I 41/a :2'
_cell_angle_alpha 90
_cell_angle_beta 90
_cell_angle_gamma 90
_cell_formula_units_Z 4
_cell_length_a 10.8370(15)
_cell_length_b 10.8370(15)
_cell_length_c 45.603(9)
_cell_measurement_reflns_used 25
_cell_measurement_temperature 210
_cell_measurement_theta_max 18
_cell_measurement_theta_min 8
_cell_measurement_wavelength 1.54178
_cell_volume 5355.6(15)
_diffrn_ambient_temperature 210
_diffrn_measurement_device 'Bruker  AXS Smart 2K/Platform'
_diffrn_radiation_monochromator graphite
_diffrn_radiation_source 'fine-focus sealed tube'
_diffrn_radiation_type 'Cu K\a'
_diffrn_radiation_wavelength 1.54178
_diffrn_reflns_av_R_equivalents 0.0789
_diffrn_reflns_av_sigmaI/netI 2
_diffrn_reflns_limit_h_max 13
_diffrn_reflns_limit_h_min -13
_diffrn_reflns_limit_k_max 13
_diffrn_reflns_limit_k_min -13
_diffrn_reflns_limit_l_max 55
_diffrn_reflns_limit_l_min 0
_diffrn_reflns_number 10175
_diffrn_reflns_theta_max 70.26
_diffrn_reflns_theta_min 3.88
_diffrn_standards_decay_% 0.2
_diffrn_standards_interval_time 60
_diffrn_standards_number 5
_exptl_absorpt_coefficient_mu 0.578
_exptl_absorpt_correction_T_max 0.8931
_exptl_absorpt_correction_T_min 0.7809
_exptl_absorpt_correction_type gaussian
_exptl_absorpt_process_details 'SADABS (Sheldrick, 1999)'
_exptl_crystal_colour Colourless
_exptl_crystal_density_diffrn 0.635
_exptl_crystal_description block
_exptl_crystal_F_000 1064
_exptl_crystal_size_max 0.45
_exptl_crystal_size_mid 0.35
_exptl_crystal_size_min 0.20
_refine_diff_density_max 0.185
_refine_diff_density_min -0.192
_refine_ls_extinction_method none
_refine_ls_goodness_of_fit_ref 0.840
_refine_ls_matrix_type full
_refine_ls_number_constraints 0
_refine_ls_number_parameters 84
_refine_ls_number_reflns 2563
_refine_ls_number_restraints 0
_refine_ls_restrained_S_all 0.840
_refine_ls_R_factor_all 0.1508
_refine_ls_R_factor_gt 0.0758
_refine_ls_shift/su_max 0
_refine_ls_shift/su_mean 0
_refine_ls_structure_factor_coef Fsqd
_refine_ls_wR_factor_gt 0.1250
_refine_ls_wR_factor_ref 0.1367
_reflns_number_gt 814
_reflns_number_total 2563
_reflns_threshold_expression >2sigma(I)
_cod_data_source_file deposit.cif
_cod_data_source_block Jiw368
_cod_original_cell_volume 5356(1)
_cod_original_sg_symbol_H-M I41/a
_cod_original_formula_sum 'C24 H24 O8 B4 Si'
_cod_database_code 4103744

loop_
_symmetry_equiv_pos_as_xyz
X,y,Z
-X+1/2,-y,Z+1/2
-y+3/4,X+1/4,Z+1/4
y+3/4,-X+3/4,Z+3/4
X+1/2,y+1/2,Z+1/2
-X,-y+1/2,Z+1
-y+1/4,X+3/4,Z+3/4
y+1/4,-X+1/4,Z+1/4
-X,-y,-Z
X+1/2,y,-Z+1/2
y+1/4,-X+3/4,-Z+3/4
-y+1/4,X+1/4,-Z+1/4
-X+1/2,-y+1/2,-Z+1/2
X,y+1/2,-Z
y+3/4,-X+1/4,-Z+1/4
-y+3/4,X+3/4,-Z+3/4

loop_
_atom_site_label
_atom_site_fract_x
_atom_site_fract_y
_atom_site_fract_z
_atom_site_U_iso_or_equiv
_atom_site_adp_type
_atom_site_type_symbol
Si1 1 0.25 0.125 0.0713(10) Uani Si
C2 0.8766(3) 0.3141(4) 0.09981(5) 0.063(2) Uani C
C3 0.8834(4) 0.4266(4) 0.08884(7) 0.0897(3) Uani C
H3 0.9456 0.4791 0.096 0.107 Uiso H
C4 0.8058(4) 0.4722(4) 0.06765(7) 0.0987(3) Uani C
H4 0.8169 0.5515 0.0597 0.118 Uiso H
C5 0.7085(4) 0.3951(4) 0.05830(6) 0.083(3) Uani C
C6 0.6977(4) 0.2783(4) 0.06914(7) 0.092(3) Uani C
H6 0.6348 0.2255 0.0625 0.11 Uiso H
C7 0.7820(4) 0.2389(4) 0.09024(6) 0.090(3) Uani C
H7 0.7743 0.1592 0.0982 0.108 Uiso H
B8 0.6180(5) 0.4472(6) 0.03273(9) 0.0953(4) Uani B
O9 0.6272(3) 0.5598(3) 0.02221(5) 0.1305(3) Uani O
H9 0.5763 0.5693 0.0088 0.196 Uiso H
O10 0.5225(3) 0.3743(2) 0.02318(4) 0.102(2) Uani O
H10 0.539 0.3007 0.0264 0.152 Uiso H

loop_
_atom_site_aniso_label
_atom_site_aniso_U_11
_atom_site_aniso_U_22
_atom_site_aniso_U_33
_atom_site_aniso_U_23
_atom_site_aniso_U_13
_atom_site_aniso_U_12
_atom_site_aniso_type_symbol
Si1 0.0862(10) 0.0862(10) 0.0415(9) 0 0 0 Si
C2 0.074(3) 0.070(3) 0.0451(16) 0.0117(18) -0.0036(17) 0.003(2) C
C3 0.111(4) 0.096(3) 0.062(2) 0.008(2) -0.018(2) -0.032(3) C
C4 0.136(4) 0.097(3) 0.063(2) 0.021(2) -0.027(2) -0.015(3) C
C5 0.097(3) 0.098(4) 0.054(2) -0.002(2) -0.015(2) 0.005(3) C
C6 0.126(4) 0.079(3) 0.071(2) 0.029(2) -0.027(2) -0.012(3) C
C7 0.122(4) 0.089(3) 0.059(2) 0.010(2) -0.026(2) -0.017(3) C
B8 0.100(5) 0.113(5) 0.073(3) -0.007(3) -0.010(3) -0.015(4) B
O9 0.161(3) 0.119(3) 0.1116(18) 0.041(2) -0.058(2) -0.037(2) O
O10 0.130(3) 0.107(2) 0.0675(14) 0.0145(15) -0.0247(16) -0.013(2) O

loop_
_atom_type_symbol
_atom_type_number_in_cell
_atom_type_scat_dispersion_real
_atom_type_scat_dispersion_imag
_atom_type_scat_source
Si 4 0.254 0.330 International_Table_Volume_IV_Table_2.3.1
C 96 0.018 0.009 International_Table_Volume_IV_Table_2.3.1
H 96 0.000 0.000 International_Table_Volume_IV_Table_2.3.1
B 16 0.009 0.004 International_Table_Volume_IV_Table_2.3.1
O 32 0.049 0.032 International_Table_Volume_IV_Table_2.3.1

loop_
_geom_angle_atom_site_label_1
_geom_angle_atom_site_label_2
_geom_angle_atom_site_label_3
_geom_angle_site_symmetry_1
_geom_angle_site_symmetry_3
_geom_angle
_geom_angle_publ_flag
C2 SI1 C2 15_665 12_756 105.36(18) y
C2 SI1 C2 15_665 . 111.57(9) y
C2 SI1 C2 12_756 . 111.57(9) y
C2 SI1 C2 15_665 6_654 111.57(9) y
C2 SI1 C2 12_756 6_654 111.57(9) y
C2 SI1 C2 . 6_654 105.36(18) y
C3 C2 C7 . . 117.8(3) y
C3 C2 SI1 . . 121.9(3) y
C7 C2 SI1 . . 120.0(3) y
C2 C3 C4 . . 124.4(4) y
C3 C4 C5 . . 117.2(4) y
C6 C5 C4 . . 120.3(4) y
C6 C5 B8 . . 122.1(4) y
C4 C5 B8 . . 117.5(4) y
C5 C6 C7 . . 118.6(4) y
C2 C7 C6 . . 121.6(4) y
O9 B8 O10 . . 118.4(4) y
O9 B8 C5 . . 122.6(5) y
O10 B8 C5 . . 118.8(5) y

loop_
_geom_bond_atom_site_label_1
_geom_bond_atom_site_label_2
_geom_bond_site_symmetry_2
_geom_bond_distance
_geom_bond_publ_flag
Si1 C2 15_665 1.895(3) y
Si1 C2 12_756 1.895(3) y
Si1 C2 . 1.895(3) y
Si1 C2 6_654 1.895(3) y
C2 C3 . 1.320(5) y
C2 C7 . 1.380(4) y
C3 C4 . 1.374(5) y
C4 C5 . 1.412(5) y
C5 C6 . 1.364(5) y
C5 B8 . 1.625(6) y
C6 C7 . 1.394(4) y
B8 O9 . 1.315(6) y
B8 O10 . 1.374(5) y

loop_
_geom_hbond_atom_site_label_D
_geom_hbond_atom_site_label_H
_geom_hbond_atom_site_label_A
_geom_hbond_site_symmetry_A
_geom_hbond_distance_DH
_geom_hbond_distance_HA
_geom_hbond_distance_DA
_geom_hbond_angle_DHA
_geom_hbond_publ_flag
O9 H9 O10 9_665 0.83 1.91 2.725(3) 167.1 y
O10 H10 O10 6_554 0.83 2.02 2.737(5) 144.9 y

loop_
_geom_torsion_atom_site_label_1
_geom_torsion_atom_site_label_2
_geom_torsion_atom_site_label_3
_geom_torsion_atom_site_label_4
_geom_torsion_site_symmetry_1
_geom_torsion
_geom_torsion_publ_flag
C2 SI1 C2 C3 15_665 36.2(3) y
C2 SI1 C2 C3 12_756 153.7(3) y
C2 SI1 C2 C3 6_654 -85.1(3) y
C2 SI1 C2 C7 15_665 -149.9(3) y
C2 SI1 C2 C7 12_756 -32.3(3) y
C2 SI1 C2 C7 6_654 88.9(3) y
C7 C2 C3 C4 . -2.8(6) y
SI1 C2 C3 C4 . 171.2(3) y
C2 C3 C4 C5 . 3.6(6) y
C3 C4 C5 C6 . -3.1(6) y
C3 C4 C5 B8 . -178.7(3) y
C4 C5 C6 C7 . 2.1(6) y
B8 C5 C6 C7 . 177.5(3) y
C3 C2 C7 C6 . 1.6(5) y
SI1 C2 C7 C6 . -172.6(3) y
C5 C6 C7 C2 . -1.4(6) y
C6 C5 B8 O9 . 179.7(4) y
C4 C5 B8 O9 . -4.8(6) y
C6 C5 B8 O10 . 4.5(6) y
C4 C5 B8 O10 . 180.0(4) y
